data_7241761
loop_
_publ_author_name
'T\'omasson, Dan\'iel Arnar'
'Ghosh, Dipankar'
'Kurup, M. R. Prathapachandra'
'Mulvee, Matthew T.'
'Damodaran, Krishna K.'

_publ_section_title
;
 Evaluating the role of a urea-like motif in enhancing the thermal and
 mechanical strength of supramolecular gels
;
_journal_issue 3
_journal_name_full CrystEngComm
_journal_page_first 617
_journal_page_last 628
_journal_paper_doi 10.1039/D0CE01194K
_journal_volume 23
_journal_year 2021
_chemical_formula_moiety 'C36 H26 Cd N8 O2'
_chemical_formula_sum 'C36 H26 Cd N8 O2'
_chemical_formula_weight 715.05
_space_group_crystal_system monoclinic
_space_group_IT_number 14
_space_group_name_Hall '-P 2yn'
_space_group_name_H-M_alt 'P 1 21/n 1'
_atom_sites_solution_hydrogens geom
_atom_sites_solution_primary iterative
_audit_creation_date 2020-03-26
_audit_creation_method
;
Olex2 1.2
(compiled 2018.05.29 svn.r3508 for OlexSys, GUI svn.r5506)
;
_audit_update_record
;
2020-03-29 deposited with the CCDC.	2020-12-09 downloaded from the CCDC.
;
_cell_angle_alpha 90
_cell_angle_beta 96.349(2)
_cell_angle_gamma 90
_cell_formula_units_Z 4
_cell_length_a 15.3928(10)
_cell_length_b 10.6783(7)
_cell_length_c 19.4846(12)
_cell_measurement_reflns_used 9849
_cell_measurement_temperature 295(2)
_cell_measurement_theta_max 72.21
_cell_measurement_theta_min 3.88
_cell_volume 3183.0(4)
_computing_cell_refinement 'SAINT v8.37A (Bruker, 2015)'
_computing_data_reduction 'SAINT v8.37A (Bruker, 2015)'
_computing_molecular_graphics 'Olex2 (Dolomanov et al., 2009)'
_computing_publication_material 'Olex2 (Dolomanov et al., 2009)'
_computing_structure_refinement 'XL (Sheldrick, 2008)'
_computing_structure_solution 'olex2.solve (Bourhis et al., 2015)'
_diffrn_ambient_temperature 295.15
_diffrn_measured_fraction_theta_full 0.998
_diffrn_measured_fraction_theta_max 0.992
_diffrn_measurement_device_type 'Bruker APEX-II CCD'
_diffrn_measurement_method '\f and \w scans'
_diffrn_radiation_type CuK\a
_diffrn_radiation_wavelength 1.54178
_diffrn_reflns_av_R_equivalents 0.0323
_diffrn_reflns_av_unetI/netI 0.0158
_diffrn_reflns_Laue_measured_fraction_full 0.998
_diffrn_reflns_Laue_measured_fraction_max 0.992
_diffrn_reflns_limit_h_max 18
_diffrn_reflns_limit_h_min -18
_diffrn_reflns_limit_k_max 12
_diffrn_reflns_limit_k_min -11
_diffrn_reflns_limit_l_max 24
_diffrn_reflns_limit_l_min -22
_diffrn_reflns_number 64208
_diffrn_reflns_point_group_measured_fraction_full 0.998
_diffrn_reflns_point_group_measured_fraction_max 0.992
_diffrn_reflns_theta_full 67.679
_diffrn_reflns_theta_max 72.271
_diffrn_reflns_theta_min 3.875
_diffrn_standards_number 0
_exptl_absorpt_coefficient_mu 5.874
_exptl_absorpt_correction_T_max 0.7536
_exptl_absorpt_correction_T_min 0.5112
_exptl_absorpt_correction_type multi-scan
_exptl_absorpt_process_details
'SADABS-2016/2 (Bruker,2016/2) was used for absorption correction. wR2(int) was 0.0984 before and 0.0581 after correction. The Ratio of minimum to maximum transmission is 0.6783. The \l/2 correction factor is Not present.'
_exptl_crystal_colour yellow
_exptl_crystal_density_diffrn 1.492
_exptl_crystal_description BLOCK
_exptl_crystal_F_000 1448
_exptl_crystal_size_max 0.19
_exptl_crystal_size_mid 0.115
_exptl_crystal_size_min 0.06
_refine_diff_density_max 0.474
_refine_diff_density_min -0.609
_refine_diff_density_rms 0.049
_refine_ls_extinction_method none
_refine_ls_goodness_of_fit_ref 1.050
_refine_ls_hydrogen_treatment constr
_refine_ls_matrix_type full
_refine_ls_number_parameters 424
_refine_ls_number_reflns 6238
_refine_ls_number_restraints 0
_refine_ls_restrained_S_all 1.050
_refine_ls_R_factor_all 0.0299
_refine_ls_R_factor_gt 0.0278
_refine_ls_shift/su_max 0.003
_refine_ls_shift/su_mean 0.000
_refine_ls_structure_factor_coef Fsqd
_refine_ls_weighting_details 'w=1/[\s^2^(Fo^2^)+(0.0292P)^2^+1.8204P] where P=(Fo^2^+2Fc^2^)/3'
_refine_ls_weighting_scheme calc
_refine_ls_wR_factor_gt 0.0674
_refine_ls_wR_factor_ref 0.0688
_reflns_Friedel_coverage 0.000
_reflns_number_gt 5831
_reflns_number_total 6238
_reflns_threshold_expression 'I > 2\s(I)'
_cod_data_source_file d0ce01194k2.cif
_cod_data_source_block Complex_4
_cod_depositor_comments 'Adding full bibliography for 7241758--7241763.cif.'
_cod_database_code 7241761
_shelx_shelxl_version_number 2017/1
_shelx_space_group_comment
;
The symmetry employed for this shelxl refinement is uniquely defined
by the following loop, which should always be used as a source of
symmetry information in preference to the above space-group names.
They are only intended as comments.
;
_shelx_estimated_absorpt_t_max 0.719
_shelx_estimated_absorpt_t_min 0.402
_olex2_refinement_description
;
1. Fixed Uiso
 At 1.2 times of:
  All C(H) groups
2.a Aromatic/amide H refined with riding coordinates:
 C2(H2), C3(H3), C4(H4), C5(H5), C9(H9), C10(H10), C12(H12), C11(H11),
 C19(H19), C18(H18), C20(H20), C21(H21), C22(H22), C25(H25), C26(H26), C27(H27),
  C28(H28), C32(H32), C33(H33), C34(H34), C35(H35), C41(H41), C42(H42),
 C43(H43), C44(H44), C45(H45)
;
_olex2_submission_special_instructions 'No special instructions were received'

loop_
_space_group_symop_operation_xyz
'x, y, z'
'-x+1/2, y+1/2, -z+1/2'
'-x, -y, -z'
'x-1/2, -y-1/2, z-1/2'

loop_
_atom_site_label
_atom_site_type_symbol
_atom_site_fract_x
_atom_site_fract_y
_atom_site_fract_z
_atom_site_U_iso_or_equiv
_atom_site_adp_type
_atom_site_occupancy
_atom_site_site_symmetry_order
_atom_site_calc_flag
_atom_site_refinement_flags_posn
_atom_site_refinement_flags_adp
_atom_site_refinement_flags_occupancy
_atom_site_disorder_assembly
_atom_site_disorder_group
Cd1 Cd 0.54017(2) 0.50801(2) 0.67944(2) 0.04496(6) Uani 1 1 d . . . . .
N1 N 0.39966(12) 0.59322(17) 0.69792(9) 0.0487(4) Uani 1 1 d . . . . .
C2 C 0.35204(18) 0.5618(3) 0.74870(12) 0.0640(6) Uani 1 1 d . . . . .
H2 H 0.377678 0.511113 0.784110 0.077 Uiso 1 1 calc R . . . .
C3 C 0.2678(2) 0.6002(3) 0.75140(15) 0.0766(8) Uani 1 1 d . . . . .
H3 H 0.236610 0.575263 0.787318 0.092 Uiso 1 1 calc R . . . .
C4 C 0.23057(19) 0.6762(3) 0.69985(16) 0.0797(8) Uani 1 1 d . . . . .
H4 H 0.173392 0.704101 0.700299 0.096 Uiso 1 1 calc R . . . .
C5 C 0.27850(16) 0.7114(3) 0.64704(14) 0.0630(6) Uani 1 1 d . . . . .
H5 H 0.254217 0.763966 0.611977 0.076 Uiso 1 1 calc R . . . .
C7 C 0.41752(12) 0.69728(18) 0.59072(10) 0.0404(4) Uani 1 1 d . . . . .
C6 C 0.36314(13) 0.66738(19) 0.64703(10) 0.0438(4) Uani 1 1 d . . . . .
C8 C 0.39695(13) 0.80664(19) 0.54461(11) 0.0444(4) Uani 1 1 d . . . . .
C9 C 0.39503(16) 0.7991(2) 0.47374(12) 0.0572(6) Uani 1 1 d . . . . .
H9 H 0.400252 0.722298 0.452011 0.069 Uiso 1 1 calc R . . . .
C10 C 0.38513(19) 0.9087(3) 0.43592(15) 0.0760(8) Uani 1 1 d . . . . .
H10 H 0.383827 0.907270 0.388093 0.091 Uiso 1 1 calc R . . . .
N13 N 0.38575(16) 0.91353(19) 0.57793(11) 0.0668(6) Uani 1 1 d . . . . .
C12 C 0.3765(3) 1.0171(3) 0.5399(2) 0.0895(10) Uani 1 1 d . . . . .
H12 H 0.369070 1.092545 0.562341 0.107 Uiso 1 1 calc R . . . .
C11 C 0.3773(2) 1.0195(3) 0.4701(2) 0.0910(11) Uani 1 1 d . . . . .
H11 H 0.372574 1.094942 0.446057 0.109 Uiso 1 1 calc R . . . .
N14 N 0.48526(10) 0.62705(15) 0.58758(8) 0.0384(3) Uani 1 1 d . . . . .
N15 N 0.53925(10) 0.64981(16) 0.53764(8) 0.0409(4) Uani 1 1 d . . . . .
C17 C 0.67013(14) 0.5928(2) 0.49223(10) 0.0463(5) Uani 1 1 d . . . . .
C16 C 0.60964(13) 0.57658(19) 0.54629(10) 0.0412(4) Uani 1 1 d . . . . .
C19 C 0.8112(2) 0.5668(4) 0.45324(18) 0.0963(11) Uani 1 1 d . . . . .
H19 H 0.868827 0.539547 0.461201 0.116 Uiso 1 1 calc R . . . .
C18 C 0.75524(18) 0.5507(3) 0.50360(14) 0.0747(8) Uani 1 1 d . . . . .
H18 H 0.775061 0.511615 0.545035 0.090 Uiso 1 1 calc R . . . .
C20 C 0.7818(2) 0.6229(3) 0.39167(16) 0.0815(9) Uani 1 1 d . . . . .
H20 H 0.819428 0.632892 0.357888 0.098 Uiso 1 1 calc R . . . .
C21 C 0.69769(18) 0.6639(3) 0.37982(13) 0.0629(6) Uani 1 1 d . . . . .
H21 H 0.678091 0.701717 0.337951 0.075 Uiso 1 1 calc R . . . .
C22 C 0.64150(15) 0.6496(2) 0.42972(10) 0.0484(5) Uani 1 1 d . . . . .
H22 H 0.584218 0.678182 0.421457 0.058 Uiso 1 1 calc R . . . .
O23 O 0.63031(11) 0.49942(14) 0.59489(8) 0.0546(4) Uani 1 1 d . . . . .
N24 N 0.62044(13) 0.67961(19) 0.73386(9) 0.0562(5) Uani 1 1 d . . . . .
C25 C 0.6490(2) 0.7775(3) 0.70057(13) 0.0755(8) Uani 1 1 d . . . . .
H25 H 0.633147 0.783144 0.653218 0.091 Uiso 1 1 calc R . . . .
C26 C 0.7005(2) 0.8706(3) 0.73197(14) 0.0815(9) Uani 1 1 d . . . . .
H26 H 0.718626 0.937842 0.706787 0.098 Uiso 1 1 calc R . . . .
C27 C 0.72434(18) 0.8611(3) 0.80160(14) 0.0746(8) Uani 1 1 d . . . . .
H27 H 0.759521 0.922054 0.824650 0.090 Uiso 1 1 calc R . . . .
C28 C 0.69565(16) 0.7602(3) 0.83727(12) 0.0611(6) Uani 1 1 d . . . . .
H28 H 0.711757 0.752599 0.884512 0.073 Uiso 1 1 calc R . . . .
C29 C 0.64270(13) 0.6703(2) 0.80240(10) 0.0478(5) Uani 1 1 d . . . . .
C30 C 0.61186(14) 0.5570(2) 0.83643(10) 0.0471(5) Uani 1 1 d . . . . .
C31 C 0.61266(16) 0.5547(3) 0.91331(11) 0.0569(6) Uani 1 1 d . . . . .
C32 C 0.6439(2) 0.4541(3) 0.95283(15) 0.0824(9) Uani 1 1 d . . . . .
H32 H 0.666761 0.384045 0.932880 0.099 Uiso 1 1 calc R . . . .
C33 C 0.6400(3) 0.4614(5) 1.02427(19) 0.1120(15) Uani 1 1 d . . . . .
H33 H 0.661758 0.396518 1.053070 0.134 Uiso 1 1 calc R . . . .
C34 C 0.6039(3) 0.5644(5) 1.05098(17) 0.1185(17) Uani 1 1 d . . . . .
H34 H 0.599452 0.569976 1.098092 0.142 Uiso 1 1 calc R . . . .
C35 C 0.5748(3) 0.6582(4) 1.00808(15) 0.1006(12) Uani 1 1 d . . . . .
H35 H 0.550226 0.728025 1.027001 0.121 Uiso 1 1 calc R . . . .
N36 N 0.57914(17) 0.6566(2) 0.94009(11) 0.0743(6) Uani 1 1 d . . . . .
N37 N 0.58446(12) 0.46761(18) 0.79465(9) 0.0485(4) Uani 1 1 d . . . . .
N38 N 0.56098(13) 0.35594(18) 0.82010(9) 0.0528(4) Uani 1 1 d . . . . .
C39 C 0.53138(14) 0.2795(2) 0.76690(11) 0.0481(5) Uani 1 1 d . . . . .
C40 C 0.51538(14) 0.1474(2) 0.78762(11) 0.0467(5) Uani 1 1 d . . . . .
C41 C 0.47835(16) 0.0633(2) 0.73920(13) 0.0560(5) Uani 1 1 d . . . . .
H41 H 0.462388 0.089857 0.694106 0.067 Uiso 1 1 calc R . . . .
C42 C 0.46472(18) -0.0595(3) 0.75681(16) 0.0688(7) Uani 1 1 d . . . . .
H42 H 0.438954 -0.114797 0.723743 0.083 Uiso 1 1 calc R . . . .
C43 C 0.48890(18) -0.1006(3) 0.82280(16) 0.0704(7) Uani 1 1 d . . . . .
H43 H 0.480325 -0.183893 0.834309 0.084 Uiso 1 1 calc R . . . .
C44 C 0.5255(2) -0.0192(3) 0.87140(16) 0.0701(7) Uani 1 1 d . . . . .
H44 H 0.541767 -0.047312 0.916158 0.084 Uiso 1 1 calc R . . . .
C45 C 0.53884(17) 0.1057(2) 0.85490(13) 0.0606(6) Uani 1 1 d . . . . .
H45 H 0.563270 0.160881 0.888566 0.073 Uiso 1 1 calc R . . . .
O46 O 0.51691(13) 0.30630(16) 0.70369(8) 0.0665(5) Uani 1 1 d . . . . .

loop_
_atom_site_aniso_label
_atom_site_aniso_U_11
_atom_site_aniso_U_22
_atom_site_aniso_U_33
_atom_site_aniso_U_23
_atom_site_aniso_U_13
_atom_site_aniso_U_12
Cd1 0.05432(10) 0.04406(10) 0.03573(9) 0.00743(5) 0.00146(6) 0.00318(6)
N1 0.0571(10) 0.0504(10) 0.0401(9) 0.0031(7) 0.0117(8) 0.0006(8)
C2 0.0777(17) 0.0712(17) 0.0464(12) 0.0058(11) 0.0211(12) 0.0016(13)
C3 0.0796(19) 0.091(2) 0.0656(16) 0.0015(15) 0.0361(14) -0.0030(16)
C4 0.0592(16) 0.099(2) 0.086(2) 0.0012(17) 0.0318(14) 0.0077(15)
C5 0.0515(13) 0.0719(17) 0.0676(15) 0.0079(12) 0.0152(11) 0.0092(11)
C7 0.0407(10) 0.0401(11) 0.0398(10) 0.0019(8) 0.0022(8) 0.0006(8)
C6 0.0446(11) 0.0425(11) 0.0448(10) -0.0018(8) 0.0077(8) -0.0016(8)
C8 0.0401(10) 0.0415(11) 0.0513(11) 0.0074(9) 0.0032(8) 0.0030(8)
C9 0.0600(14) 0.0598(14) 0.0505(12) 0.0100(10) 0.0007(10) 0.0096(11)
C10 0.0711(17) 0.093(2) 0.0643(16) 0.0355(16) 0.0072(13) 0.0168(15)
N13 0.0856(15) 0.0445(11) 0.0693(13) 0.0024(9) 0.0041(11) 0.0106(10)
C12 0.118(3) 0.0437(16) 0.104(3) 0.0086(15) -0.001(2) 0.0149(15)
C11 0.092(2) 0.069(2) 0.110(3) 0.0486(19) 0.004(2) 0.0107(16)
N14 0.0402(8) 0.0389(9) 0.0360(8) 0.0045(6) 0.0032(6) 0.0008(6)
N15 0.0416(8) 0.0434(9) 0.0383(8) 0.0063(7) 0.0065(7) 0.0027(7)
C17 0.0473(11) 0.0493(12) 0.0428(11) -0.0053(9) 0.0073(9) 0.0023(9)
C16 0.0438(10) 0.0441(11) 0.0351(9) -0.0006(8) 0.0019(8) 0.0017(8)
C19 0.0584(17) 0.145(3) 0.091(2) 0.008(2) 0.0297(16) 0.0240(19)
C18 0.0565(15) 0.108(2) 0.0605(15) 0.0077(15) 0.0122(12) 0.0201(15)
C20 0.0785(19) 0.103(2) 0.0697(18) -0.0055(16) 0.0378(15) -0.0023(17)
C21 0.0774(17) 0.0641(16) 0.0501(13) -0.0001(11) 0.0202(12) -0.0045(13)
C22 0.0570(12) 0.0455(12) 0.0435(11) -0.0019(9) 0.0091(9) -0.0009(9)
O23 0.0563(9) 0.0655(11) 0.0426(8) 0.0122(6) 0.0080(7) 0.0207(7)
N24 0.0644(12) 0.0634(12) 0.0392(9) 0.0017(8) -0.0020(8) -0.0152(9)
C25 0.095(2) 0.083(2) 0.0469(13) 0.0093(12) 0.0000(13) -0.0374(16)
C26 0.089(2) 0.093(2) 0.0630(16) 0.0064(14) 0.0073(14) -0.0463(17)
C27 0.0628(16) 0.091(2) 0.0687(16) -0.0054(14) 0.0022(13) -0.0364(15)
C28 0.0540(13) 0.0814(18) 0.0458(12) -0.0051(11) -0.0035(10) -0.0139(12)
C29 0.0403(10) 0.0610(13) 0.0418(10) -0.0013(9) 0.0030(8) -0.0014(9)
C30 0.0444(11) 0.0559(13) 0.0396(10) -0.0014(9) -0.0014(8) 0.0043(9)
C31 0.0594(13) 0.0677(16) 0.0414(11) 0.0062(11) -0.0038(10) -0.0151(12)
C32 0.093(2) 0.087(2) 0.0607(16) 0.0204(15) -0.0230(15) -0.0170(17)
C33 0.135(3) 0.123(3) 0.068(2) 0.041(2) -0.033(2) -0.046(3)
C34 0.157(4) 0.151(4) 0.0452(17) 0.003(2) 0.002(2) -0.075(3)
C35 0.132(3) 0.122(3) 0.0523(16) -0.0199(18) 0.0269(18) -0.038(2)
N36 0.0953(17) 0.0832(17) 0.0464(11) -0.0112(11) 0.0165(11) -0.0134(13)
N37 0.0526(10) 0.0492(10) 0.0436(9) 0.0058(8) 0.0052(8) 0.0030(8)
N38 0.0630(11) 0.0512(11) 0.0442(9) 0.0096(8) 0.0065(8) -0.0004(9)
C39 0.0485(11) 0.0467(12) 0.0484(12) 0.0061(9) 0.0026(9) 0.0045(9)
C40 0.0458(11) 0.0436(11) 0.0514(11) 0.0058(9) 0.0090(9) 0.0036(9)
C41 0.0597(13) 0.0497(13) 0.0587(13) 0.0009(10) 0.0074(11) 0.0003(10)
C42 0.0657(16) 0.0516(15) 0.090(2) -0.0055(13) 0.0144(14) -0.0053(12)
C43 0.0606(15) 0.0532(15) 0.100(2) 0.0177(14) 0.0224(14) -0.0007(12)
C44 0.0717(17) 0.0681(18) 0.0713(17) 0.0288(14) 0.0118(14) 0.0028(13)
C45 0.0667(15) 0.0592(15) 0.0551(13) 0.0083(11) 0.0039(11) 0.0000(11)
O46 0.0927(13) 0.0508(10) 0.0525(9) 0.0118(7) -0.0075(8) -0.0036(9)

loop_
_atom_type_symbol
_atom_type_description
_atom_type_scat_dispersion_real
_atom_type_scat_dispersion_imag
_atom_type_scat_source
C C 0.0181 0.0091 'International Tables Vol C Tables 4.2.6.8 and 6.1.1.4'
H H 0.0000 0.0000 'International Tables Vol C Tables 4.2.6.8 and 6.1.1.4'
Cd Cd 0.1185 4.6533 'International Tables Vol C Tables 4.2.6.8 and 6.1.1.4'
N N 0.0311 0.0180 'International Tables Vol C Tables 4.2.6.8 and 6.1.1.4'
O O 0.0492 0.0322 'International Tables Vol C Tables 4.2.6.8 and 6.1.1.4'

loop_
_geom_angle_atom_site_label_1
_geom_angle_atom_site_label_2
_geom_angle_atom_site_label_3
_geom_angle
_geom_angle_site_symmetry_1
_geom_angle_site_symmetry_3
_geom_angle_publ_flag
N14 Cd1 N1 69.27(6) . . ?
N14 Cd1 N24 92.83(6) . . ?
N14 Cd1 N37 155.45(6) . . ?
O23 Cd1 N1 138.98(5) . . ?
O23 Cd1 N14 69.89(5) . . ?
O23 Cd1 N24 91.46(6) . . ?
O23 Cd1 N37 123.95(6) . . ?
N24 Cd1 N1 94.17(7) . . ?
N37 Cd1 N1 95.65(6) . . ?
N37 Cd1 N24 68.30(6) . . ?
O46 Cd1 N1 99.46(7) . . ?
O46 Cd1 N14 130.31(6) . . ?
O46 Cd1 O23 103.81(6) . . ?
O46 Cd1 N24 136.83(6) . . ?
O46 Cd1 N37 69.71(6) . . ?
C2 N1 Cd1 126.18(16) . . ?
C2 N1 C6 118.4(2) . . ?
C6 N1 Cd1 114.94(13) . . ?
N1 C2 H2 118.2 . . ?
N1 C2 C3 123.6(3) . . ?
C3 C2 H2 118.2 . . ?
C2 C3 H3 120.9 . . ?
C2 C3 C4 118.2(2) . . ?
C4 C3 H3 120.9 . . ?
C3 C4 H4 120.2 . . ?
C3 C4 C5 119.6(3) . . ?
C5 C4 H4 120.2 . . ?
C4 C5 H5 120.4 . . ?
C4 C5 C6 119.2(2) . . ?
C6 C5 H5 120.4 . . ?
C8 C7 C6 121.02(17) . . ?
N14 C7 C6 115.71(17) . . ?
N14 C7 C8 123.16(17) . . ?
N1 C6 C5 121.1(2) . . ?
N1 C6 C7 116.60(18) . . ?
C5 C6 C7 122.3(2) . . ?
C9 C8 C7 122.56(19) . . ?
N13 C8 C7 114.12(18) . . ?
N13 C8 C9 123.2(2) . . ?
C8 C9 H9 120.9 . . ?
C8 C9 C10 118.2(2) . . ?
C10 C9 H9 120.9 . . ?
C9 C10 H10 120.5 . . ?
C11 C10 C9 118.9(3) . . ?
C11 C10 H10 120.5 . . ?
C12 N13 C8 116.9(2) . . ?
N13 C12 H12 118.0 . . ?
N13 C12 C11 124.1(3) . . ?
C11 C12 H12 118.0 . . ?
C10 C11 H11 120.7 . . ?
C12 C11 C10 118.7(3) . . ?
C12 C11 H11 120.7 . . ?
C7 N14 Cd1 121.18(13) . . ?
C7 N14 N15 119.16(16) . . ?
N15 N14 Cd1 117.08(11) . . ?
C16 N15 N14 110.80(15) . . ?
C18 C17 C16 120.3(2) . . ?
C18 C17 C22 119.1(2) . . ?
C22 C17 C16 120.54(19) . . ?
N15 C16 C17 113.90(17) . . ?
O23 C16 N15 127.52(18) . . ?
O23 C16 C17 118.56(18) . . ?
C18 C19 H19 119.9 . . ?
C20 C19 H19 119.9 . . ?
C20 C19 C18 120.1(3) . . ?
C17 C18 C19 120.0(3) . . ?
C17 C18 H18 120.0 . . ?
C19 C18 H18 120.0 . . ?
C19 C20 H20 119.9 . . ?
C21 C20 C19 120.3(3) . . ?
C21 C20 H20 119.9 . . ?
C20 C21 H21 119.9 . . ?
C20 C21 C22 120.2(2) . . ?
C22 C21 H21 119.9 . . ?
C17 C22 H22 119.9 . . ?
C21 C22 C17 120.3(2) . . ?
C21 C22 H22 119.9 . . ?
C16 O23 Cd1 113.10(13) . . ?
C25 N24 Cd1 124.63(15) . . ?
C25 N24 C29 118.7(2) . . ?
C29 N24 Cd1 116.48(15) . . ?
N24 C25 H25 118.1 . . ?
N24 C25 C26 123.9(2) . . ?
C26 C25 H25 118.1 . . ?
C25 C26 H26 121.1 . . ?
C27 C26 C25 117.8(3) . . ?
C27 C26 H26 121.1 . . ?
C26 C27 H27 120.3 . . ?
C26 C27 C28 119.4(2) . . ?
C28 C27 H27 120.3 . . ?
C27 C28 H28 120.1 . . ?
C27 C28 C29 119.8(2) . . ?
C29 C28 H28 120.1 . . ?
N24 C29 C28 120.4(2) . . ?
N24 C29 C30 116.45(19) . . ?
C28 C29 C30 123.05(19) . . ?
C29 C30 C31 119.6(2) . . ?
N37 C30 C29 114.74(18) . . ?
N37 C30 C31 125.7(2) . . ?
C32 C31 C30 122.4(3) . . ?
N36 C31 C30 114.7(2) . . ?
N36 C31 C32 122.9(3) . . ?
C31 C32 H32 121.3 . . ?
C31 C32 C33 117.5(4) . . ?
C33 C32 H32 121.3 . . ?
C32 C33 H33 120.4 . . ?
C34 C33 C32 119.2(4) . . ?
C34 C33 H33 120.4 . . ?
C33 C34 H34 120.5 . . ?
C35 C34 C33 119.0(3) . . ?
C35 C34 H34 120.5 . . ?
C34 C35 H35 118.1 . . ?
N36 C35 C34 123.7(4) . . ?
N36 C35 H35 118.1 . . ?
C35 N36 C31 117.6(3) . . ?
C30 N37 Cd1 120.88(15) . . ?
C30 N37 N38 120.00(18) . . ?
N38 N37 Cd1 117.20(14) . . ?
N37 N38 C39 109.26(17) . . ?
N38 C39 C40 114.34(18) . . ?
O46 C39 N38 128.2(2) . . ?
O46 C39 C40 117.5(2) . . ?
C41 C40 C39 119.8(2) . . ?
C41 C40 C45 118.7(2) . . ?
C45 C40 C39 121.5(2) . . ?
C40 C41 H41 119.6 . . ?
C42 C41 C40 120.8(2) . . ?
C42 C41 H41 119.6 . . ?
C41 C42 H42 119.8 . . ?
C43 C42 C41 120.4(3) . . ?
C43 C42 H42 119.8 . . ?
C42 C43 H43 120.1 . . ?
C44 C43 C42 119.8(3) . . ?
C44 C43 H43 120.1 . . ?
C43 C44 H44 119.6 . . ?
C43 C44 C45 120.8(3) . . ?
C45 C44 H44 119.6 . . ?
C40 C45 H45 120.2 . . ?
C44 C45 C40 119.6(2) . . ?
C44 C45 H45 120.2 . . ?
C39 O46 Cd1 114.14(15) . . ?

loop_
_geom_bond_atom_site_label_1
_geom_bond_atom_site_label_2
_geom_bond_distance
_geom_bond_site_symmetry_2
_geom_bond_publ_flag
Cd1 N1 2.4100(18) . ?
Cd1 N14 2.2801(15) . ?
Cd1 O23 2.2700(16) . ?
Cd1 N24 2.3914(19) . ?
Cd1 N37 2.3134(18) . ?
Cd1 O46 2.2423(17) . ?
N1 C2 1.337(3) . ?
N1 C6 1.343(3) . ?
C2 H2 0.9300 . ?
C2 C3 1.367(4) . ?
C3 H3 0.9300 . ?
C3 C4 1.367(4) . ?
C4 H4 0.9300 . ?
C4 C5 1.383(4) . ?
C5 H5 0.9300 . ?
C5 C6 1.385(3) . ?
C7 C6 1.487(3) . ?
C7 C8 1.486(3) . ?
C7 N14 1.291(2) . ?
C8 C9 1.380(3) . ?
C8 N13 1.334(3) . ?
C9 H9 0.9300 . ?
C9 C10 1.383(3) . ?
C10 H10 0.9300 . ?
C10 C11 1.369(5) . ?
N13 C12 1.330(4) . ?
C12 H12 0.9300 . ?
C12 C11 1.362(5) . ?
C11 H11 0.9300 . ?
N14 N15 1.369(2) . ?
N15 C16 1.332(2) . ?
C17 C16 1.491(3) . ?
C17 C18 1.380(3) . ?
C17 C22 1.388(3) . ?
C16 O23 1.269(2) . ?
C19 H19 0.9300 . ?
C19 C18 1.386(4) . ?
C19 C20 1.372(5) . ?
C18 H18 0.9300 . ?
C20 H20 0.9300 . ?
C20 C21 1.362(4) . ?
C21 H21 0.9300 . ?
C21 C22 1.379(3) . ?
C22 H22 0.9300 . ?
N24 C25 1.330(3) . ?
N24 C29 1.345(3) . ?
C25 H25 0.9300 . ?
C25 C26 1.372(4) . ?
C26 H26 0.9300 . ?
C26 C27 1.370(4) . ?
C27 H27 0.9300 . ?
C27 C28 1.380(4) . ?
C28 H28 0.9300 . ?
C28 C29 1.388(3) . ?
C29 C30 1.482(3) . ?
C30 C31 1.497(3) . ?
C30 N37 1.295(3) . ?
C31 C32 1.377(4) . ?
C31 N36 1.335(4) . ?
C32 H32 0.9300 . ?
C32 C33 1.402(5) . ?
C33 H33 0.9300 . ?
C33 C34 1.361(7) . ?
C34 H34 0.9300 . ?
C34 C35 1.350(6) . ?
C35 H35 0.9300 . ?
C35 N36 1.334(3) . ?
N37 N38 1.356(3) . ?
N38 C39 1.358(3) . ?
C39 C40 1.495(3) . ?
C39 O46 1.260(3) . ?
C40 C41 1.379(3) . ?
C40 C45 1.394(3) . ?
C41 H41 0.9300 . ?
C41 C42 1.377(4) . ?
C42 H42 0.9300 . ?
C42 C43 1.371(4) . ?
C43 H43 0.9300 . ?
C43 C44 1.361(4) . ?
C44 H44 0.9300 . ?
C44 C45 1.392(3) . ?
C45 H45 0.9300 . ?
